data_7215823
loop_
_publ_author_name
'Sutton, Ashley L.'
'Abrahams, Brendan F.'
'D'Alessandro, Deanna M.'
'Elliott, Robert W.'
'Hudson, Timothy A.'
'Robson, Richard'
'Usov, Pavel M.'

_publ_section_title
;
 Structural and optical investigations of charge transfer complexes
 involving the F4TCNQ dianion
;
_journal_name_full CrystEngComm
_journal_paper_doi 10.1039/c4ce00289j
_journal_year 2014
_chemical_formula_sum 'C36 H20 F4 N10 O8'
_chemical_formula_weight 796.62
_chemical_name_systematic
;
 ?
;
_space_group_IT_number 2
_symmetry_cell_setting triclinic
_symmetry_space_group_name_Hall '-P 1'
_symmetry_space_group_name_H-M 'P -1'
_atom_sites_solution_hydrogens geom
_atom_sites_solution_primary direct
_atom_sites_solution_secondary difmap
_audit_creation_method SHELXL-97
_cell_angle_alpha 95.047(7)
_cell_angle_beta 109.560(7)
_cell_angle_gamma 108.643(7)
_cell_formula_units_Z 1
_cell_length_a 8.2034(5)
_cell_length_b 10.8428(10)
_cell_length_c 10.9912(10)
_cell_measurement_reflns_used 2063
_cell_measurement_temperature 130(2)
_cell_measurement_theta_max 73.8925
_cell_measurement_theta_min 4.3718
_cell_volume 851.82(14)
_computing_cell_refinement
;
CrysAlisPro, Agilent Technologies,
Version 1.171.36.20 (release 27-06-2012 CrysAlis171 .NET)
(compiled Jul 11 2012,15:38:31)
;
_computing_data_collection
;
CrysAlisPro, Agilent Technologies,
Version 1.171.36.20 (release 27-06-2012 CrysAlis171 .NET)
(compiled Jul 11 2012,15:38:31)
;
_computing_data_reduction
;
CrysAlisPro, Agilent Technologies,
Version 1.171.36.20 (release 27-06-2012 CrysAlis171 .NET)
(compiled Jul 11 2012,15:38:31)
;
_computing_structure_refinement 'SHELXL-97 (Sheldrick, 1997)'
_computing_structure_solution 'SHELXS-97 (Sheldrick, 1997)'
_diffrn_ambient_temperature 130.0(10)
_diffrn_detector_area_resol_mean 10.2273
_diffrn_measured_fraction_theta_full 0.996
_diffrn_measured_fraction_theta_max 0.996
_diffrn_measurement_device_type 'SuperNova, Dual, Cu at zero, Atlas'
_diffrn_measurement_method '\w scans'
_diffrn_radiation_monochromator mirror
_diffrn_radiation_source 'SuperNova (Cu) X-ray Source'
_diffrn_radiation_type 'Cu K\a'
_diffrn_radiation_wavelength 1.5418
_diffrn_reflns_av_R_equivalents 0.0277
_diffrn_reflns_av_sigmaI/netI 0.0392
_diffrn_reflns_limit_h_max 7
_diffrn_reflns_limit_h_min -9
_diffrn_reflns_limit_k_max 12
_diffrn_reflns_limit_k_min -12
_diffrn_reflns_limit_l_max 13
_diffrn_reflns_limit_l_min -13
_diffrn_reflns_number 5597
_diffrn_reflns_theta_full 67.50
_diffrn_reflns_theta_max 67.50
_diffrn_reflns_theta_min 4.37
_exptl_absorpt_coefficient_mu 1.104
_exptl_absorpt_correction_T_max 0.953
_exptl_absorpt_correction_T_min 0.889
_exptl_absorpt_correction_type gaussian
_exptl_absorpt_process_details
;
CrysAlisPro, Agilent Technologies,
Version 1.171.36.20 (release 27-06-2012 CrysAlis171 .NET)
(compiled Jul 11 2012,15:38:31)
Numerical absorption correction based on gaussian integration over
            a multifaceted crystal model
;
_exptl_crystal_colour Black
_exptl_crystal_density_diffrn 1.553
_exptl_crystal_density_method 'not measured'
_exptl_crystal_description Block
_exptl_crystal_F_000 406
_exptl_crystal_size_max 0.1645
_exptl_crystal_size_mid 0.0966
_exptl_crystal_size_min 0.0676
_refine_diff_density_max 0.196
_refine_diff_density_min -0.209
_refine_diff_density_rms 0.043
_refine_ls_extinction_method none
_refine_ls_goodness_of_fit_ref 1.100
_refine_ls_hydrogen_treatment constr
_refine_ls_matrix_type full
_refine_ls_number_parameters 262
_refine_ls_number_reflns 3054
_refine_ls_number_restraints 0
_refine_ls_restrained_S_all 1.100
_refine_ls_R_factor_all 0.0554
_refine_ls_R_factor_gt 0.0383
_refine_ls_shift/su_max 0.000
_refine_ls_shift/su_mean 0.000
_refine_ls_structure_factor_coef Fsqd
_refine_ls_weighting_details 'calc w=1/[\s^2^(Fo^2^)+(0.0499P)^2^+0.1477P] where P=(Fo^2^+2Fc^2^)/3'
_refine_ls_weighting_scheme calc
_refine_ls_wR_factor_gt 0.1014
_refine_ls_wR_factor_ref 0.1076
_reflns_number_gt 2393
_reflns_number_total 3054
_reflns_threshold_expression >2sigma(I)
_cod_data_source_file c4ce00289j2.cif
_cod_data_source_block 5F4TCNQ
_cod_depositor_comments
;
The following automatic conversions were performed:

'_symmetry_cell_setting' value 'Triclinic' changed to 'triclinic'
according to
/usr/data/users/saulius/crontab/automatic-downloads/rss-feeds/RSC/lib/dictionaries/cif_core.dic
dictionary named 'cif_core.dic' version 2.4.2 from
2011-04-26.

'_refine_ls_hydrogen_treatment' value 'Constr' changed
to 'constr' according to
/usr/data/users/saulius/crontab/automatic-downloads/rss-feeds/RSC/lib/dictionaries/cif_core.dic
dictionary named 'cif_core.dic' version 2.4.2 from 2011-04-26.

Automatic conversion script
Id: cif_fix_values 2281 2013-09-26 08:29:07Z andrius 
;
_cod_original_cell_volume 851.81(12)
_cod_original_sg_symbol_H-M P-1
_cod_database_code 7215823

loop_
_symmetry_equiv_pos_as_xyz
'x, y, z'
'-x, -y, -z'

loop_
_atom_site_label
_atom_site_type_symbol
_atom_site_fract_x
_atom_site_fract_y
_atom_site_fract_z
_atom_site_U_iso_or_equiv
_atom_site_adp_type
_atom_site_occupancy
_atom_site_symmetry_multiplicity
_atom_site_calc_flag
_atom_site_refinement_flags
F1 F 0.33019(17) 0.91778(11) 0.23411(10) 0.0394(3) Uani 1 1 d .
F2 F 0.70292(17) 0.87545(12) 0.65060(11) 0.0421(3) Uani 1 1 d .
O1 O 1.2984(2) 0.99523(15) 0.96101(15) 0.0455(4) Uani 1 1 d .
N5 N 1.0619(2) 0.70997(17) 0.40560(15) 0.0330(4) Uani 1 1 d .
O4 O 1.0021(2) 0.79119(16) 0.35626(14) 0.0442(4) Uani 1 1 d .
O3 O 1.0441(2) 0.60401(15) 0.34224(13) 0.0418(4) Uani 1 1 d .
N3 N 1.6067(2) 0.62658(14) 0.85578(14) 0.0244(3) Uani 1 1 d .
C5 C 0.6363(2) 0.69582(18) 0.43968(17) 0.0266(4) Uani 1 1 d .
N2 N 0.4063(2) 0.67770(17) 0.11976(16) 0.0356(4) Uani 1 1 d .
C3 C 0.5184(2) 0.88421(18) 0.43509(17) 0.0254(4) Uani 1 1 d .
C15 C 1.2385(2) 0.65344(18) 0.60691(18) 0.0267(4) Uani 1 1 d .
H15 H 1.2343 0.5779 0.5533 0.032 Uiso 1 1 calc R
C16 C 1.2468(3) 0.87271(18) 0.75882(19) 0.0289(4) Uani 1 1 d .
C2 C 0.4169(2) 0.95578(18) 0.36720(17) 0.0274(4) Uani 1 1 d .
C1 C 0.6007(3) 0.93546(19) 0.57140(18) 0.0275(4) Uani 1 1 d .
N4 N 1.2431(2) 0.98609(16) 0.84151(17) 0.0362(4) Uani 1 1 d .
C9 C 1.8712(3) 0.6385(2) 0.80935(19) 0.0334(4) Uani 1 1 d .
H9 H 1.9251 0.6242 0.7478 0.040 Uiso 1 1 calc R
C14 C 1.3296(2) 0.79045(18) 0.82105(18) 0.0274(4) Uani 1 1 d .
H14 H 1.3892 0.8095 0.9147 0.033 Uiso 1 1 calc R
C6 C 0.4623(3) 0.72185(19) 0.23217(19) 0.0289(4) Uani 1 1 d .
C17 C 1.1596(2) 0.74013(19) 0.55032(18) 0.0273(4) Uani 1 1 d .
C12 C 1.4005(2) 0.58169(18) 0.81056(18) 0.0268(4) Uani 1 1 d .
H12A H 1.3651 0.5694 0.8877 0.032 Uiso 1 1 calc R
H12B H 1.3426 0.4942 0.7477 0.032 Uiso 1 1 calc R
N1 N 0.7140(2) 0.62929(16) 0.48816(15) 0.0319(4) Uani 1 1 d .
C11 C 1.7135(3) 0.6821(2) 0.98409(18) 0.0329(4) Uani 1 1 d .
H11 H 1.6576 0.6980 1.0438 0.039 Uiso 1 1 calc R
C4 C 0.5359(2) 0.76803(18) 0.37030(17) 0.0267(4) Uani 1 1 d .
C10 C 1.6828(3) 0.60691(19) 0.76763(18) 0.0283(4) Uani 1 1 d .
H10 H 1.6055 0.5712 0.6766 0.034 Uiso 1 1 calc R
C13 C 1.3242(2) 0.67914(18) 0.74402(17) 0.0252(4) Uani 1 1 d .
C18 C 1.1608(2) 0.85112(19) 0.62322(19) 0.0290(4) Uani 1 1 d .
H18 H 1.1056 0.9093 0.5823 0.035 Uiso 1 1 calc R
O2 O 1.1820(3) 1.06323(16) 0.78489(17) 0.0552(5) Uani 1 1 d .
C7 C 1.9824(3) 0.6914(2) 0.9422(2) 0.0380(5) Uani 1 1 d .
H7 H 2.1127 0.7109 0.9730 0.046 Uiso 1 1 calc R
C8 C 1.9025(3) 0.7157(2) 1.0293(2) 0.0404(5) Uani 1 1 d .
H8 H 1.9780 0.7554 1.1200 0.048 Uiso 1 1 calc R

loop_
_atom_site_aniso_label
_atom_site_aniso_U_11
_atom_site_aniso_U_22
_atom_site_aniso_U_33
_atom_site_aniso_U_23
_atom_site_aniso_U_13
_atom_site_aniso_U_12
F1 0.0524(7) 0.0432(7) 0.0200(5) -0.0006(5) 0.0033(5) 0.0275(6)
F2 0.0577(8) 0.0456(7) 0.0250(6) 0.0028(5) 0.0046(5) 0.0348(6)
O1 0.0533(9) 0.0474(9) 0.0332(9) -0.0033(7) 0.0094(7) 0.0263(8)
N5 0.0298(9) 0.0420(10) 0.0267(9) 0.0111(8) 0.0094(7) 0.0131(8)
O4 0.0532(9) 0.0535(9) 0.0344(8) 0.0210(7) 0.0146(7) 0.0298(8)
O3 0.0481(9) 0.0453(9) 0.0263(7) 0.0012(6) 0.0068(6) 0.0197(7)
N3 0.0255(8) 0.0282(8) 0.0199(7) 0.0033(6) 0.0072(6) 0.0126(6)
C5 0.0275(10) 0.0293(9) 0.0199(9) -0.0016(7) 0.0086(7) 0.0091(8)
N2 0.0430(10) 0.0448(10) 0.0247(9) 0.0039(7) 0.0121(7) 0.0257(8)
C3 0.0259(9) 0.0272(9) 0.0241(9) 0.0037(7) 0.0109(7) 0.0103(8)
C15 0.0250(9) 0.0292(9) 0.0262(9) 0.0043(7) 0.0108(7) 0.0100(8)
C16 0.0260(10) 0.0274(9) 0.0321(10) 0.0029(8) 0.0110(8) 0.0098(8)
C2 0.0286(10) 0.0313(10) 0.0182(9) 0.0007(7) 0.0063(7) 0.0101(8)
C1 0.0282(10) 0.0311(10) 0.0257(10) 0.0071(8) 0.0091(8) 0.0151(8)
N4 0.0368(10) 0.0309(9) 0.0391(10) 0.0015(7) 0.0120(8) 0.0147(8)
C9 0.0336(11) 0.0408(11) 0.0303(10) 0.0061(8) 0.0160(8) 0.0160(9)
C14 0.0227(9) 0.0307(10) 0.0245(9) 0.0020(7) 0.0071(7) 0.0076(8)
C6 0.0328(10) 0.0303(10) 0.0289(11) 0.0057(8) 0.0128(8) 0.0175(8)
C17 0.0231(9) 0.0326(10) 0.0245(9) 0.0070(8) 0.0078(7) 0.0092(8)
C12 0.0239(9) 0.0299(10) 0.0258(9) 0.0042(7) 0.0078(7) 0.0111(8)
N1 0.0362(9) 0.0354(9) 0.0239(8) 0.0013(7) 0.0081(7) 0.0180(8)
C11 0.0347(11) 0.0442(11) 0.0201(9) 0.0029(8) 0.0099(8) 0.0170(9)
C4 0.0295(10) 0.0313(10) 0.0211(9) 0.0035(7) 0.0096(7) 0.0143(8)
C10 0.0324(10) 0.0326(10) 0.0191(9) 0.0029(7) 0.0096(7) 0.0121(8)
C13 0.0217(9) 0.0285(9) 0.0255(9) 0.0049(7) 0.0085(7) 0.0104(7)
C18 0.0245(9) 0.0285(9) 0.0346(10) 0.0102(8) 0.0108(8) 0.0102(8)
O2 0.0809(12) 0.0404(9) 0.0553(11) 0.0126(8) 0.0243(9) 0.0379(9)
C7 0.0257(10) 0.0544(13) 0.0332(11) 0.0105(10) 0.0088(8) 0.0162(10)
C8 0.0335(11) 0.0597(14) 0.0215(10) 0.0040(9) 0.0051(8) 0.0162(10)

loop_
_atom_type_symbol
_atom_type_description
_atom_type_scat_dispersion_real
_atom_type_scat_dispersion_imag
_atom_type_scat_source
C C 0.0181 0.0091 'International Tables Vol C Tables 4.2.6.8 and 6.1.1.4'
H H 0.0000 0.0000 'International Tables Vol C Tables 4.2.6.8 and 6.1.1.4'
N N 0.0311 0.0180 'International Tables Vol C Tables 4.2.6.8 and 6.1.1.4'
O O 0.0492 0.0322 'International Tables Vol C Tables 4.2.6.8 and 6.1.1.4'
F F 0.0727 0.0534 'International Tables Vol C Tables 4.2.6.8 and 6.1.1.4'

loop_
_geom_angle_atom_site_label_1
_geom_angle_atom_site_label_2
_geom_angle_atom_site_label_3
_geom_angle
_geom_angle_site_symmetry_1
_geom_angle_site_symmetry_3
O4 N5 O3 124.17(17) . .
O4 N5 C17 117.94(17) . .
O3 N5 C17 117.89(16) . .
C11 N3 C10 121.19(16) . .
C11 N3 C12 119.47(15) . .
C10 N3 C12 119.30(15) . .
N1 C5 C4 174.88(18) . .
C1 C3 C2 112.56(16) . .
C1 C3 C4 123.77(17) . .
C2 C3 C4 123.67(16) . .
C17 C15 C13 118.60(17) . .
C18 C16 C14 123.16(17) . .
C18 C16 N4 118.30(17) . .
C14 C16 N4 118.49(17) . .
F1 C2 C1 117.34(16) . 2_676
F1 C2 C3 119.11(16) . .
C1 C2 C3 123.56(17) 2_676 .
F2 C1 C2 116.86(16) . 2_676
F2 C1 C3 119.25(16) . .
C2 C1 C3 123.89(17) 2_676 .
O2 N4 O1 124.51(17) . .
O2 N4 C16 117.40(17) . .
O1 N4 C16 118.09(16) . .
C10 C9 C7 119.34(18) . .
C16 C14 C13 118.79(17) . .
N2 C6 C4 175.7(2) . .
C18 C17 C15 123.27(17) . .
C18 C17 N5 118.04(17) . .
C15 C17 N5 118.64(17) . .
N3 C12 C13 112.92(15) . .
N3 C11 C8 120.36(18) . .
C5 C4 C6 113.28(16) . .
C5 C4 C3 123.19(16) . .
C6 C4 C3 123.45(16) . .
N3 C10 C9 120.07(17) . .
C15 C13 C14 119.93(17) . .
C15 C13 C12 120.32(16) . .
C14 C13 C12 119.62(16) . .
C16 C18 C17 116.25(17) . .
C8 C7 C9 119.47(19) . .
C11 C8 C7 119.46(19) . .

loop_
_geom_bond_atom_site_label_1
_geom_bond_atom_site_label_2
_geom_bond_distance
_geom_bond_site_symmetry_2
F1 C2 1.351(2) .
F2 C1 1.358(2) .
O1 N4 1.221(2) .
N5 O4 1.222(2) .
N5 O3 1.229(2) .
N5 C17 1.472(2) .
N3 C11 1.343(2) .
N3 C10 1.352(2) .
N3 C12 1.488(2) .
C5 N1 1.160(2) .
C5 C4 1.403(3) .
N2 C6 1.158(2) .
C3 C1 1.395(3) .
C3 C2 1.397(3) .
C3 C4 1.463(2) .
C15 C17 1.383(3) .
C15 C13 1.391(3) .
C16 C18 1.379(3) .
C16 C14 1.382(3) .
C16 N4 1.478(2) .
C2 C1 1.379(3) 2_676
C1 C2 1.379(3) 2_676
N4 O2 1.220(2) .
C9 C10 1.370(3) .
C9 C7 1.385(3) .
C14 C13 1.391(3) .
C6 C4 1.407(3) .
C17 C18 1.381(3) .
C12 C13 1.515(2) .
C11 C8 1.369(3) .
C7 C8 1.379(3) .
